data_1533374
loop_
_publ_author_name
'Yellol, Jyoti'
'P\'erez, Sergio A'
'Buceta, Alicia'
'Yellol, Gorakh'
'Donaire, Antonio'
'Szumlas, Piotr'
'Bednarski, Patrick J.'
'Makhloufi, Gamall'
'Janiak, Christoph'
'Espinosa, Arturo'
'Ruiz, Jos\'e'

_publ_section_title
;
 Novel C,N-Cyclometalated Benzimidazole Ruthenium(II) and Iridium(III)
 Complexes as Antitumor and Antiangiogenic Agents: A Structure-Activity
 Relationship Study.
;
_journal_issue 18
_journal_name_full 'Journal of medicinal chemistry'
_journal_page_first 7310
_journal_page_last 7327
_journal_paper_doi 10.1021/acs.jmedchem.5b01194
_journal_volume 58
_journal_year 2015
_chemical_formula_moiety 'C30 H33 Cl F3 Ir N2 O2'
_chemical_formula_sum 'C30 H33 Cl F3 Ir N2 O2'
_chemical_formula_weight 738.23
_chemical_name_systematic
; 
Chlorido-(pentamethylcyclopentadienyl)-
(N-n-butyl-(para-trifluoromethylphenyl)(methylester)benzimidazol-\kN,C)iridium(II) 
;
_space_group_crystal_system monoclinic
_space_group_IT_number 14
_space_group_name_Hall '-P 2yn'
_space_group_name_H-M_alt 'P 1 21/n 1'
_symmetry_space_group_name_Hall '-P 2yn'
_symmetry_space_group_name_H-M 'P 1 21/n 1'
_atom_sites_solution_hydrogens geom
_atom_sites_solution_primary direct
_atom_sites_solution_secondary difmap
_audit_creation_method SHELXL-97
_cell_angle_alpha 90.00
_cell_angle_beta 111.111(2)
_cell_angle_gamma 90.00
_cell_formula_units_Z 4
_cell_length_a 11.3662(9)
_cell_length_b 17.1523(13)
_cell_length_c 15.5280(15)
_cell_measurement_reflns_used 9982
_cell_measurement_temperature 100(2)
_cell_measurement_theta_max 30.33
_cell_measurement_theta_min 2.56
_cell_volume 2824.1(4)
_computing_cell_refinement 'Bruker SAINT'
_computing_data_collection 'Bruker SMART'
_computing_data_reduction 'Bruker SAINT'
_computing_molecular_graphics 'DIAMOND (Crystal Impact, 2009)'
_computing_publication_material 'SHELXL-97 (Sheldrick, 2008)'
_computing_structure_refinement 'SHELXL-97 (Sheldrick, 2008)'
_computing_structure_solution 'SHELXS-97 (Sheldrick, 2008)'
_diffrn_ambient_temperature 100(2)
_diffrn_measured_fraction_theta_full 0.987
_diffrn_measured_fraction_theta_max 0.987
_diffrn_measurement_device_type 'Bruker D8 Quest CCD'
_diffrn_measurement_method '\w and \f scans'
_diffrn_radiation_monochromator graphite
_diffrn_radiation_source 'fine-focus sealed tube'
_diffrn_radiation_type MoK\a
_diffrn_radiation_wavelength 0.71073
_diffrn_reflns_av_R_equivalents 0.0558
_diffrn_reflns_av_sigmaI/netI 0.0302
_diffrn_reflns_limit_h_max 15
_diffrn_reflns_limit_h_min -15
_diffrn_reflns_limit_k_max 23
_diffrn_reflns_limit_k_min -23
_diffrn_reflns_limit_l_max 21
_diffrn_reflns_limit_l_min -21
_diffrn_reflns_number 89772
_diffrn_reflns_theta_full 29.92
_diffrn_reflns_theta_max 29.92
_diffrn_reflns_theta_min 2.26
_exptl_absorpt_coefficient_mu 4.873
_exptl_absorpt_correction_T_max 0.6965
_exptl_absorpt_correction_T_min 0.4277
_exptl_absorpt_correction_type multi-scan
_exptl_absorpt_process_details '(<i>SADABS</i>; Sheldrick, 1996)'
_exptl_crystal_colour yellow
_exptl_crystal_density_diffrn 1.736
_exptl_crystal_density_method 'not measured'
_exptl_crystal_description prism
_exptl_crystal_F_000 1456
_exptl_crystal_size_max 0.21
_exptl_crystal_size_mid 0.16
_exptl_crystal_size_min 0.08
_refine_diff_density_max 23.498
_refine_diff_density_min -4.095
_refine_diff_density_rms 0.478
_refine_ls_extinction_method none
_refine_ls_goodness_of_fit_ref 1.130
_refine_ls_hydrogen_treatment constr
_refine_ls_matrix_type full
_refine_ls_number_parameters 359
_refine_ls_number_reflns 8065
_refine_ls_number_restraints 0
_refine_ls_restrained_S_all 1.130
_refine_ls_R_factor_all 0.1275
_refine_ls_R_factor_gt 0.1147
_refine_ls_shift/su_max 0.002
_refine_ls_shift/su_mean 0.000
_refine_ls_structure_factor_coef Fsqd
_refine_ls_weighting_details 'calc w=1/[\s^2^(Fo^2^)+(0.0905P)^2^+161.4068P] where P=(Fo^2^+2Fc^2^)/3'
_refine_ls_weighting_scheme calc
_refine_ls_wR_factor_gt 0.2639
_refine_ls_wR_factor_ref 0.2721
_reflns_number_gt 7013
_reflns_number_total 8065
_reflns_threshold_expression >2sigma(I)
_cod_data_source_file jm5b01194_si_002.cif
_cod_data_source_block ab8_0ma
_cod_database_code 1533374

loop_
_symmetry_equiv_pos_as_xyz
'x, y, z'
'-x+1/2, y+1/2, -z+1/2'
'-x, -y, -z'
'x-1/2, -y-1/2, z-1/2'

loop_
_atom_site_label
_atom_site_type_symbol
_atom_site_fract_x
_atom_site_fract_y
_atom_site_fract_z
_atom_site_U_iso_or_equiv
_atom_site_adp_type
_atom_site_occupancy
_atom_site_symmetry_multiplicity
_atom_site_calc_flag
_atom_site_refinement_flags
Ir Ir 0.95087(5) 0.77079(3) 0.50913(3) 0.02360(17) Uani 1 1 d .
Cl Cl 0.9437(3) 0.71703(19) 0.3642(2) 0.0256(6) Uani 1 1 d .
C1 C 1.0505(11) 0.8398(8) 0.6294(8) 0.021(2) Uani 1 1 d .
C2 C 0.9233(13) 0.8675(9) 0.5843(12) 0.034(3) Uani 1 1 d .
C3 C 0.9164(17) 0.8918(9) 0.4894(11) 0.043(4) Uani 1 1 d .
C4 C 1.0312(18) 0.8830(9) 0.4877(10) 0.041(4) Uani 1 1 d .
C5 C 1.1203(13) 0.8518(7) 0.5707(10) 0.025(3) Uani 1 1 d .
C6 C 1.1039(16) 0.8063(9) 0.7256(9) 0.036(3) Uani 1 1 d .
H6A H 1.1748 0.7719 0.7306 0.054 Uiso 1 1 calc R
H6B H 1.0383 0.7766 0.7383 0.054 Uiso 1 1 calc R
H6C H 1.1332 0.8488 0.7705 0.054 Uiso 1 1 calc R
C7 C 0.8282(19) 0.8752(13) 0.6277(19) 0.062(7) Uani 1 1 d .
H7A H 0.8357 0.8312 0.6697 0.094 Uiso 1 1 calc R
H7B H 0.7437 0.8753 0.5798 0.094 Uiso 1 1 calc R
H7C H 0.8417 0.9241 0.6625 0.094 Uiso 1 1 calc R
C8 C 0.805(2) 0.9330(11) 0.4191(18) 0.082(10) Uani 1 1 d .
H8A H 0.8321 0.9840 0.4045 0.123 Uiso 1 1 calc R
H8B H 0.7386 0.9402 0.4447 0.123 Uiso 1 1 calc R
H8C H 0.7727 0.9015 0.3628 0.123 Uiso 1 1 calc R
C9 C 1.075(2) 0.9002(11) 0.4058(12) 0.056(6) Uani 1 1 d .
H9A H 1.0036 0.9214 0.3540 0.085 Uiso 1 1 calc R
H9B H 1.1040 0.8519 0.3865 0.085 Uiso 1 1 calc R
H9C H 1.1434 0.9383 0.4249 0.085 Uiso 1 1 calc R
C10 C 1.2626(18) 0.8418(10) 0.5991(16) 0.049(5) Uani 1 1 d .
H10A H 1.2811 0.8119 0.5518 0.073 Uiso 1 1 calc R
H10B H 1.2955 0.8140 0.6581 0.073 Uiso 1 1 calc R
H10C H 1.3026 0.8932 0.6058 0.073 Uiso 1 1 calc R
N1 N 1.0005(10) 0.6600(6) 0.5607(7) 0.021(2) Uani 1 1 d .
N2 N 0.9557(9) 0.5388(6) 0.5918(8) 0.020(2) Uani 1 1 d .
C11 C 0.9105(11) 0.6101(8) 0.5597(8) 0.021(2) Uani 1 1 d .
C12 C 1.0888(11) 0.5423(7) 0.6158(8) 0.019(2) Uani 1 1 d .
C13 C 1.1811(12) 0.4876(8) 0.6506(9) 0.023(2) Uani 1 1 d .
H13 H 1.1624 0.4360 0.6640 0.028 Uiso 1 1 calc R
C14 C 1.3033(12) 0.5113(8) 0.6653(9) 0.023(2) Uani 1 1 d .
H14 H 1.3704 0.4750 0.6895 0.028 Uiso 1 1 calc R
C15 C 1.3301(10) 0.5870(7) 0.6455(8) 0.019(2) Uani 1 1 d .
C16 C 1.2372(10) 0.6423(7) 0.6100(8) 0.019(2) Uani 1 1 d .
H16 H 1.2563 0.6935 0.5958 0.023 Uiso 1 1 calc R
C17 C 1.1114(11) 0.6193(7) 0.5958(8) 0.020(2) Uani 1 1 d .
C18 C 0.8888(11) 0.4708(7) 0.6065(9) 0.022(2) Uani 1 1 d .
H18A H 0.9413 0.4239 0.6109 0.026 Uiso 1 1 calc R
H18B H 0.8097 0.4642 0.5526 0.026 Uiso 1 1 calc R
C19 C 0.8574(13) 0.4772(9) 0.6933(10) 0.030(3) Uani 1 1 d .
H19A H 0.7926 0.5181 0.6842 0.036 Uiso 1 1 calc R
H19B H 0.8209 0.4271 0.7034 0.036 Uiso 1 1 calc R
C20 C 0.9702(17) 0.4964(13) 0.7778(11) 0.044(4) Uani 1 1 d .
H20A H 1.0003 0.5494 0.7710 0.053 Uiso 1 1 calc R
H20B H 1.0390 0.4593 0.7827 0.053 Uiso 1 1 calc R
C21 C 0.941(2) 0.4930(15) 0.8676(13) 0.059(6) Uani 1 1 d .
H21A H 0.8649 0.5232 0.8597 0.088 Uiso 1 1 calc R
H21B H 1.0123 0.5149 0.9186 0.088 Uiso 1 1 calc R
H21C H 0.9283 0.4386 0.8815 0.088 Uiso 1 1 calc R
C22 C 1.4684(12) 0.6072(9) 0.6669(9) 0.027(3) Uani 1 1 d .
O1 O 1.5534(9) 0.5618(8) 0.6946(8) 0.039(3) Uani 1 1 d .
O2 O 1.4818(9) 0.6831(7) 0.6562(7) 0.033(2) Uani 1 1 d .
C23 C 1.6098(14) 0.7121(11) 0.6893(13) 0.041(4) Uani 1 1 d .
H23A H 1.6365 0.7234 0.7555 0.061 Uiso 1 1 calc R
H23B H 1.6139 0.7600 0.6560 0.061 Uiso 1 1 calc R
H23C H 1.6657 0.6728 0.6790 0.061 Uiso 1 1 calc R
C24 C 0.7807(12) 0.6411(8) 0.5178(9) 0.024(3) Uani 1 1 d .
C25 C 0.6712(13) 0.6002(10) 0.5097(10) 0.032(3) Uani 1 1 d .
H25 H 0.6763 0.5482 0.5318 0.038 Uiso 1 1 calc R
C26 C 0.5520(13) 0.6368(11) 0.4683(10) 0.036(4) Uani 1 1 d .
H26 H 0.4762 0.6096 0.4611 0.044 Uiso 1 1 calc R
C27 C 0.5490(12) 0.7127(10) 0.4387(9) 0.032(3) Uani 1 1 d .
C28 C 0.6597(13) 0.7530(10) 0.4466(10) 0.034(3) Uani 1 1 d .
H28 H 0.6538 0.8046 0.4233 0.041 Uiso 1 1 calc R
C29 C 0.7796(12) 0.7187(8) 0.4885(9) 0.025(3) Uani 1 1 d .
C30 C 0.4291(16) 0.7551(12) 0.3983(13) 0.045(4) Uani 1 1 d .
F1 F 0.4135(13) 0.7936(10) 0.3208(9) 0.077(5) Uani 1 1 d .
F2 F 0.4228(13) 0.8190(9) 0.4516(11) 0.078(4) Uani 1 1 d .
F3 F 0.3270(11) 0.7147(9) 0.3915(17) 0.114(8) Uani 1 1 d .

loop_
_atom_site_aniso_label
_atom_site_aniso_U_11
_atom_site_aniso_U_22
_atom_site_aniso_U_33
_atom_site_aniso_U_23
_atom_site_aniso_U_13
_atom_site_aniso_U_12
Ir 0.0268(3) 0.0221(3) 0.0163(2) -0.00239(17) 0.00100(17) 0.00041(19)
Cl 0.0267(14) 0.0293(15) 0.0170(12) -0.0030(11) 0.0034(11) 0.0004(12)
C1 0.014(5) 0.026(6) 0.021(5) -0.006(4) 0.005(4) -0.003(4)
C2 0.021(6) 0.028(7) 0.046(8) -0.016(6) 0.003(6) -0.001(5)
C3 0.047(9) 0.029(7) 0.033(8) -0.001(6) -0.010(7) 0.017(7)
C4 0.058(11) 0.025(7) 0.025(7) 0.002(5) -0.001(7) -0.013(7)
C5 0.025(6) 0.020(6) 0.032(7) -0.010(5) 0.013(5) -0.010(5)
C6 0.050(9) 0.034(7) 0.015(6) -0.005(5) 0.002(6) -0.008(7)
C7 0.040(10) 0.052(11) 0.114(19) -0.032(12) 0.052(12) -0.010(9)
C8 0.061(13) 0.029(9) 0.098(18) 0.018(10) -0.040(12) 0.020(9)
C9 0.106(18) 0.041(9) 0.030(8) -0.003(7) 0.032(10) -0.019(11)
C10 0.043(9) 0.030(8) 0.077(14) -0.010(8) 0.025(9) -0.005(7)
N1 0.015(4) 0.026(5) 0.020(5) 0.000(4) 0.002(4) 0.001(4)
N2 0.008(4) 0.021(5) 0.029(5) 0.002(4) 0.005(4) 0.004(3)
C11 0.018(5) 0.028(6) 0.013(5) 0.000(4) 0.003(4) 0.002(5)
C12 0.014(5) 0.022(5) 0.022(5) 0.000(4) 0.007(4) -0.006(4)
C13 0.021(6) 0.024(6) 0.027(6) -0.003(5) 0.012(5) -0.001(5)
C14 0.022(6) 0.025(6) 0.023(6) 0.001(5) 0.009(5) 0.005(5)
C15 0.008(4) 0.027(6) 0.021(5) -0.002(4) 0.003(4) 0.002(4)
C16 0.010(5) 0.023(5) 0.022(5) -0.003(4) 0.002(4) -0.001(4)
C17 0.012(5) 0.021(5) 0.019(5) -0.002(4) -0.003(4) 0.013(4)
C18 0.014(5) 0.022(6) 0.029(6) -0.006(5) 0.008(5) -0.003(4)
C19 0.024(6) 0.037(7) 0.032(7) 0.002(6) 0.013(5) -0.006(6)
C20 0.038(8) 0.071(12) 0.026(7) 0.002(7) 0.014(6) -0.019(8)
C21 0.054(11) 0.093(17) 0.038(9) -0.004(10) 0.026(9) -0.033(11)
C22 0.014(5) 0.046(8) 0.018(5) 0.001(5) 0.003(4) 0.002(5)
O1 0.014(4) 0.058(7) 0.040(6) 0.001(5) 0.004(4) 0.005(5)
O2 0.020(4) 0.042(6) 0.035(5) -0.011(5) 0.009(4) -0.013(4)
C23 0.020(6) 0.054(10) 0.049(9) -0.018(8) 0.013(6) -0.019(6)
C24 0.018(5) 0.035(7) 0.020(6) -0.008(5) 0.007(4) 0.002(5)
C25 0.023(6) 0.041(8) 0.028(7) -0.009(6) 0.004(5) -0.001(6)
C26 0.018(6) 0.064(11) 0.028(7) -0.010(7) 0.008(5) 0.011(6)
C27 0.012(5) 0.065(10) 0.020(6) -0.002(6) 0.006(4) 0.017(6)
C28 0.017(6) 0.047(8) 0.029(7) -0.007(6) -0.002(5) 0.013(6)
C29 0.020(6) 0.029(6) 0.024(6) -0.005(5) 0.007(5) 0.008(5)
C30 0.027(8) 0.055(10) 0.046(10) 0.006(8) 0.006(7) 0.013(7)
F1 0.061(8) 0.122(12) 0.048(7) 0.021(7) 0.019(6) 0.063(8)
F2 0.058(8) 0.089(10) 0.090(10) -0.012(8) 0.031(7) 0.037(7)
F3 0.015(5) 0.069(9) 0.22(2) 0.011(11) -0.011(8) 0.002(5)

loop_
_atom_type_symbol
_atom_type_description
_atom_type_scat_dispersion_real
_atom_type_scat_dispersion_imag
_atom_type_scat_source
C C 0.0033 0.0016 'International Tables Vol C Tables 4.2.6.8 and 6.1.1.4'
H H 0.0000 0.0000 'International Tables Vol C Tables 4.2.6.8 and 6.1.1.4'
N N 0.0061 0.0033 'International Tables Vol C Tables 4.2.6.8 and 6.1.1.4'
O O 0.0106 0.0060 'International Tables Vol C Tables 4.2.6.8 and 6.1.1.4'
F F 0.0171 0.0103 'International Tables Vol C Tables 4.2.6.8 and 6.1.1.4'
Cl Cl 0.1484 0.1585 'International Tables Vol C Tables 4.2.6.8 and 6.1.1.4'
Ir Ir -1.4442 7.9887 'International Tables Vol C Tables 4.2.6.8 and 6.1.1.4'

loop_
_geom_angle_atom_site_label_1
_geom_angle_atom_site_label_2
_geom_angle_atom_site_label_3
_geom_angle
C29 Ir N1 76.8(5)
C29 Ir C3 106.7(7)
N1 Ir C3 166.5(5)
C29 Ir C2 96.1(5)
N1 Ir C2 125.6(6)
C3 Ir C2 41.7(7)
C29 Ir C1 123.0(5)
N1 Ir C1 100.6(5)
C3 Ir C1 66.3(6)
C2 Ir C1 39.4(5)
C29 Ir C4 140.7(6)
N1 Ir C4 142.5(6)
C3 Ir C4 35.6(7)
C2 Ir C4 63.3(7)
C1 Ir C4 62.3(5)
C29 Ir C5 159.3(5)
N1 Ir C5 109.1(5)
C3 Ir C5 63.1(6)
C2 Ir C5 64.0(5)
C1 Ir C5 37.2(5)
C4 Ir C5 36.9(5)
C29 Ir Cl 88.7(4)
N1 Ir Cl 85.6(3)
C3 Ir Cl 107.4(5)
C2 Ir Cl 148.7(5)
C1 Ir Cl 148.3(3)
C4 Ir Cl 94.0(5)
C5 Ir Cl 111.3(3)
C5 C1 C2 109.6(13)
C5 C1 C6 124.9(12)
C2 C1 C6 125.5(13)
C5 C1 Ir 76.4(7)
C2 C1 Ir 68.8(7)
C6 C1 Ir 123.2(9)
C1 C2 C7 125.6(17)
C1 C2 C3 104.8(13)
C7 C2 C3 129.4(17)
C1 C2 Ir 71.8(8)
C7 C2 Ir 127.0(12)
C3 C2 Ir 69.1(8)
C4 C3 C2 106.5(13)
C4 C3 C8 128(2)
C2 C3 C8 125(2)
C4 C3 Ir 76.0(9)
C2 C3 Ir 69.2(8)
C8 C3 Ir 128.7(13)
C3 C4 C5 114.2(15)
C3 C4 C9 127.0(17)
C5 C4 C9 118.8(18)
C3 C4 Ir 68.4(10)
C5 C4 Ir 74.6(8)
C9 C4 Ir 124.2(11)
C1 C5 C4 104.8(13)
C1 C5 C10 125.2(14)
C4 C5 C10 129.6(15)
C1 C5 Ir 66.4(7)
C4 C5 Ir 68.5(8)
C10 C5 Ir 134.3(10)
C1 C6 H6A 109.5
C1 C6 H6B 109.5
H6A C6 H6B 109.5
C1 C6 H6C 109.5
H6A C6 H6C 109.5
H6B C6 H6C 109.5
C2 C7 H7A 109.5
C2 C7 H7B 109.5
H7A C7 H7B 109.5
C2 C7 H7C 109.5
H7A C7 H7C 109.5
H7B C7 H7C 109.5
C3 C8 H8A 109.5
C3 C8 H8B 109.5
H8A C8 H8B 109.5
C3 C8 H8C 109.5
H8A C8 H8C 109.5
H8B C8 H8C 109.5
C4 C9 H9A 109.5
C4 C9 H9B 109.5
H9A C9 H9B 109.5
C4 C9 H9C 109.5
H9A C9 H9C 109.5
H9B C9 H9C 109.5
C5 C10 H10A 109.5
C5 C10 H10B 109.5
H10A C10 H10B 109.5
C5 C10 H10C 109.5
H10A C10 H10C 109.5
H10B C10 H10C 109.5
C11 N1 C17 105.7(11)
C11 N1 Ir 119.2(8)
C17 N1 Ir 135.1(9)
C11 N2 C12 106.6(10)
C11 N2 C18 129.3(10)
C12 N2 C18 124.0(10)
N1 C11 N2 113.0(11)
N1 C11 C24 114.5(11)
N2 C11 C24 132.4(12)
C13 C12 C17 124.1(11)
C13 C12 N2 131.8(11)
C17 C12 N2 104.1(10)
C12 C13 C14 116.4(12)
C12 C13 H13 121.8
C14 C13 H13 121.8
C13 C14 C15 121.6(12)
C13 C14 H14 119.2
C15 C14 H14 119.2
C16 C15 C14 122.2(11)
C16 C15 C22 120.8(12)
C14 C15 C22 117.0(11)
C15 C16 C17 117.0(11)
C15 C16 H16 121.5
C17 C16 H16 121.5
N1 C17 C12 110.6(11)
N1 C17 C16 130.5(12)
C12 C17 C16 118.8(10)
N2 C18 C19 112.7(11)
N2 C18 H18A 109.1
C19 C18 H18A 109.1
N2 C18 H18B 109.1
C19 C18 H18B 109.1
H18A C18 H18B 107.8
C20 C19 C18 113.0(12)
C20 C19 H19A 109.0
C18 C19 H19A 109.0
C20 C19 H19B 109.0
C18 C19 H19B 109.0
H19A C19 H19B 107.8
C19 C20 C21 112.8(14)
C19 C20 H20A 109.0
C21 C20 H20A 109.0
C19 C20 H20B 109.0
C21 C20 H20B 109.0
H20A C20 H20B 107.8
C20 C21 H21A 109.5
C20 C21 H21B 109.5
H21A C21 H21B 109.5
C20 C21 H21C 109.5
H21A C21 H21C 109.5
H21B C21 H21C 109.5
O1 C22 O2 124.8(13)
O1 C22 C15 124.5(14)
O2 C22 C15 110.5(11)
C22 O2 C23 116.0(13)
O2 C23 H23A 109.5
O2 C23 H23B 109.5
H23A C23 H23B 109.5
O2 C23 H23C 109.5
H23A C23 H23C 109.5
H23B C23 H23C 109.5
C25 C24 C29 123.0(13)
C25 C24 C11 125.1(13)
C29 C24 C11 111.9(12)
C24 C25 C26 119.6(16)
C24 C25 H25 120.2
C26 C25 H25 120.2
C27 C26 C25 118.3(15)
C27 C26 H26 120.9
C25 C26 H26 120.9
C26 C27 C28 121.5(13)
C26 C27 C30 121.1(15)
C28 C27 C30 117.3(16)
C27 C28 C29 121.5(15)
C27 C28 H28 119.2
C29 C28 H28 119.2
C24 C29 C28 116.0(13)
C24 C29 Ir 117.6(9)
C28 C29 Ir 126.4(12)
F3 C30 F1 111.2(17)
F3 C30 F2 103.2(17)
F1 C30 F2 97.4(16)
F3 C30 C27 115.3(17)
F1 C30 C27 115.7(15)
F2 C30 C27 112.0(15)

loop_
_geom_bond_atom_site_label_1
_geom_bond_atom_site_label_2
_geom_bond_distance
Ir C29 2.059(14)
Ir N1 2.060(11)
Ir C3 2.114(16)
Ir C2 2.116(14)
Ir C1 2.156(12)
Ir C4 2.206(15)
Ir C5 2.286(12)
Ir Cl 2.406(3)
C1 C5 1.422(18)
C1 C2 1.441(18)
C1 C6 1.509(19)
C2 C7 1.47(2)
C2 C3 1.51(3)
C3 C4 1.32(3)
C3 C8 1.52(2)
C4 C5 1.43(2)
C4 C9 1.55(2)
C5 C10 1.52(2)
C6 H6A 0.9800
C6 H6B 0.9800
C6 H6C 0.9800
C7 H7A 0.9800
C7 H7B 0.9800
C7 H7C 0.9800
C8 H8A 0.9800
C8 H8B 0.9800
C8 H8C 0.9800
C9 H9A 0.9800
C9 H9B 0.9800
C9 H9C 0.9800
C10 H10A 0.9800
C10 H10B 0.9800
C10 H10C 0.9800
N1 C11 1.329(17)
N1 C17 1.371(14)
N2 C11 1.350(16)
N2 C12 1.424(14)
N2 C18 1.455(16)
C11 C24 1.481(17)
C12 C13 1.366(18)
C12 C17 1.401(17)
C13 C14 1.385(18)
C13 H13 0.9500
C14 C15 1.394(18)
C14 H14 0.9500
C15 C16 1.379(16)
C15 C22 1.525(17)
C16 C17 1.421(16)
C16 H16 0.9500
C18 C19 1.517(19)
C18 H18A 0.9900
C18 H18B 0.9900
C19 C20 1.51(2)
C19 H19A 0.9900
C19 H19B 0.9900
C20 C21 1.54(2)
C20 H20A 0.9900
C20 H20B 0.9900
C21 H21A 0.9800
C21 H21B 0.9800
C21 H21C 0.9800
C22 O1 1.194(18)
C22 O2 1.328(19)
O2 C23 1.446(16)
C23 H23A 0.9800
C23 H23B 0.9800
C23 H23C 0.9800
C24 C25 1.39(2)
C24 C29 1.41(2)
C25 C26 1.42(2)
C25 H25 0.9500
C26 C27 1.38(3)
C26 H26 0.9500
C27 C28 1.40(2)
C27 C30 1.47(2)
C28 C29 1.409(18)
C28 H28 0.9500
C30 F3 1.32(2)
C30 F1 1.33(2)
C30 F2 1.39(2)

loop_
_geom_torsion_atom_site_label_1
_geom_torsion_atom_site_label_2
_geom_torsion_atom_site_label_3
_geom_torsion_atom_site_label_4
_geom_torsion
C29 Ir C1 C5 -171.4(8)
N1 Ir C1 C5 107.6(8)
C3 Ir C1 C5 -76.2(10)
C2 Ir C1 C5 -117.6(12)
C4 Ir C1 C5 -36.8(9)
Cl Ir C1 C5 8.7(12)
C29 Ir C1 C2 -53.7(11)
N1 Ir C1 C2 -134.8(9)
C3 Ir C1 C2 41.4(10)
C4 Ir C1 C2 80.8(11)
C5 Ir C1 C2 117.6(12)
Cl Ir C1 C2 126.3(9)
C29 Ir C1 C6 65.7(13)
N1 Ir C1 C6 -15.4(12)
C3 Ir C1 C6 160.8(14)
C2 Ir C1 C6 119.4(15)
C4 Ir C1 C6 -159.8(14)
C5 Ir C1 C6 -123.0(15)
Cl Ir C1 C6 -114.3(11)
C5 C1 C2 C7 -171.0(15)
C6 C1 C2 C7 7(2)
Ir C1 C2 C7 122.9(16)
C5 C1 C2 C3 4.5(15)
C6 C1 C2 C3 -178.0(13)
Ir C1 C2 C3 -61.6(9)
C5 C1 C2 Ir 66.1(9)
C6 C1 C2 Ir -116.4(13)
C29 Ir C2 C1 137.2(9)
N1 Ir C2 C1 59.1(10)
C3 Ir C2 C1 -114.5(13)
C4 Ir C2 C1 -78.0(9)
C5 Ir C2 C1 -36.6(8)
Cl Ir C2 C1 -125.3(8)
C29 Ir C2 C7 15.9(19)
N1 Ir C2 C7 -62.2(19)
C3 Ir C2 C7 124(2)
C1 Ir C2 C7 -121(2)
C4 Ir C2 C7 161(2)
C5 Ir C2 C7 -158(2)
Cl Ir C2 C7 113.5(18)
C29 Ir C2 C3 -108.4(10)
N1 Ir C2 C3 173.5(9)
C1 Ir C2 C3 114.5(13)
C4 Ir C2 C3 36.5(10)
C5 Ir C2 C3 77.9(10)
Cl Ir C2 C3 -10.8(13)
C1 C2 C3 C4 -4.1(16)
C7 C2 C3 C4 171.2(16)
Ir C2 C3 C4 -67.5(11)
C1 C2 C3 C8 -173.2(16)
C7 C2 C3 C8 2(3)
Ir C2 C3 C8 123.4(18)
C1 C2 C3 Ir 63.4(9)
C7 C2 C3 Ir -121.3(17)
C29 Ir C3 C4 -165.8(9)
N1 Ir C3 C4 91(3)
C2 Ir C3 C4 114.0(13)
C1 Ir C3 C4 74.9(10)
C5 Ir C3 C4 33.8(9)
Cl Ir C3 C4 -71.8(9)
C29 Ir C3 C2 80.2(9)
N1 Ir C3 C2 -23(3)
C1 Ir C3 C2 -39.1(8)
C4 Ir C3 C2 -114.0(13)
C5 Ir C3 C2 -80.3(9)
Cl Ir C3 C2 174.1(7)
C29 Ir C3 C8 -38(2)
N1 Ir C3 C8 -142(2)
C2 Ir C3 C8 -118(3)
C1 Ir C3 C8 -158(2)
C4 Ir C3 C8 128(3)
C5 Ir C3 C8 161(2)
Cl Ir C3 C8 56(2)
C2 C3 C4 C5 2.3(18)
C8 C3 C4 C5 170.9(16)
Ir C3 C4 C5 -60.6(12)
C2 C3 C4 C9 -179.8(15)
C8 C3 C4 C9 -11(3)
Ir C3 C4 C9 117.3(16)
C2 C3 C4 Ir 62.9(10)
C8 C3 C4 Ir -128.4(19)
C29 Ir C4 C3 21.9(14)
N1 Ir C4 C3 -157.4(10)
C2 Ir C4 C3 -42.9(10)
C1 Ir C4 C3 -87.4(11)
C5 Ir C4 C3 -124.5(14)
Cl Ir C4 C3 114.6(9)
C29 Ir C4 C5 146.3(9)
N1 Ir C4 C5 -33.0(14)
C3 Ir C4 C5 124.5(14)
C2 Ir C4 C5 81.6(9)
C1 Ir C4 C5 37.0(8)
Cl Ir C4 C5 -120.9(9)
C29 Ir C4 C9 -99.1(19)
N1 Ir C4 C9 81.7(17)
C3 Ir C4 C9 -121(2)
C2 Ir C4 C9 -163.8(18)
C1 Ir C4 C9 151.7(19)
C5 Ir C4 C9 115(2)
Cl Ir C4 C9 -6.3(17)
C2 C1 C5 C4 -3.2(15)
C6 C1 C5 C4 179.2(13)
Ir C1 C5 C4 58.0(9)
C2 C1 C5 C10 170.1(13)
C6 C1 C5 C10 -8(2)
Ir C1 C5 C10 -128.7(13)
C2 C1 C5 Ir -61.3(9)
C6 C1 C5 Ir 121.2(13)
C3 C4 C5 C1 0.5(17)
C9 C4 C5 C1 -177.6(13)
Ir C4 C5 C1 -56.7(9)
C3 C4 C5 C10 -172.4(15)
C9 C4 C5 C10 10(2)
Ir C4 C5 C10 130.4(15)
C3 C4 C5 Ir 57.2(12)
C9 C4 C5 Ir -120.9(14)
C29 Ir C5 C1 20.9(19)
N1 Ir C5 C1 -82.4(8)
C3 Ir C5 C1 85.6(10)
C2 Ir C5 C1 38.7(8)
C4 Ir C5 C1 118.1(13)
Cl Ir C5 C1 -175.1(7)
C29 Ir C5 C4 -97.2(17)
N1 Ir C5 C4 159.5(10)
C3 Ir C5 C4 -32.5(11)
C2 Ir C5 C4 -79.4(11)
C1 Ir C5 C4 -118.1(13)
Cl Ir C5 C4 66.8(10)
C29 Ir C5 C10 137.8(18)
N1 Ir C5 C10 34.5(17)
C3 Ir C5 C10 -157.5(18)
C2 Ir C5 C10 155.7(18)
C1 Ir C5 C10 116.9(19)
C4 Ir C5 C10 -125(2)
Cl Ir C5 C10 -58.2(17)
C29 Ir N1 C11 -1.1(9)
C3 Ir N1 C11 106(3)
C2 Ir N1 C11 86.9(11)
C1 Ir N1 C11 120.6(9)
C4 Ir N1 C11 178.4(10)
C5 Ir N1 C11 158.1(9)
Cl Ir N1 C11 -90.8(9)
C29 Ir N1 C17 175.4(13)
C3 Ir N1 C17 -78(3)
C2 Ir N1 C17 -96.5(13)
C1 Ir N1 C17 -62.9(12)
C4 Ir N1 C17 -5.1(17)
C5 Ir N1 C17 -25.3(13)
Cl Ir N1 C17 85.7(12)
C17 N1 C11 N2 -0.2(14)
Ir N1 C11 N2 177.3(8)
C17 N1 C11 C24 -176.1(10)
Ir N1 C11 C24 1.4(14)
C12 N2 C11 N1 -0.4(14)
C18 N2 C11 N1 175.9(12)
C12 N2 C11 C24 174.6(13)
C18 N2 C11 C24 -9(2)
C11 N2 C12 C13 -179.3(14)
C18 N2 C12 C13 4(2)
C11 N2 C12 C17 0.8(13)
C18 N2 C12 C17 -175.8(11)
C17 C12 C13 C14 -0.7(19)
N2 C12 C13 C14 179.4(12)
C12 C13 C14 C15 -0.1(19)
C13 C14 C15 C16 0(2)
C13 C14 C15 C22 178.4(11)
C14 C15 C16 C17 1.1(18)
C22 C15 C16 C17 -177.4(11)
C11 N1 C17 C12 0.7(14)
Ir N1 C17 C12 -176.2(9)
C11 N1 C17 C16 177.8(13)
Ir N1 C17 C16 1(2)
C13 C12 C17 N1 179.2(12)
N2 C12 C17 N1 -0.9(14)
C13 C12 C17 C16 1.7(19)
N2 C12 C17 C16 -178.4(11)
C15 C16 C17 N1 -178.8(12)
C15 C16 C17 C12 -1.8(17)
C11 N2 C18 C19 -77.0(17)
C12 N2 C18 C19 98.8(14)
N2 C18 C19 C20 -52.3(17)
C18 C19 C20 C21 -173.0(17)
C16 C15 C22 O1 -177.4(13)
C14 C15 C22 O1 4(2)
C16 C15 C22 O2 6.8(17)
C14 C15 C22 O2 -171.8(11)
O1 C22 O2 C23 -6(2)
C15 C22 O2 C23 169.8(11)
N1 C11 C24 C25 -179.3(12)
N2 C11 C24 C25 6(2)
N1 C11 C24 C29 -0.7(16)
N2 C11 C24 C29 -175.7(13)
C29 C24 C25 C26 1(2)
C11 C24 C25 C26 179.9(12)
C24 C25 C26 C27 -1(2)
C25 C26 C27 C28 2(2)
C25 C26 C27 C30 -177.7(14)
C26 C27 C28 C29 -2(2)
C30 C27 C28 C29 176.9(14)
C25 C24 C29 C28 -2.1(19)
C11 C24 C29 C28 179.2(11)
C25 C24 C29 Ir 178.4(10)
C11 C24 C29 Ir -0.2(14)
C27 C28 C29 C24 3(2)
C27 C28 C29 Ir -178.0(10)
N1 Ir C29 C24 0.7(10)
C3 Ir C29 C24 -165.8(10)
C2 Ir C29 C24 -124.5(11)
C1 Ir C29 C24 -93.5(11)
C4 Ir C29 C24 -178.9(10)
C5 Ir C29 C24 -108.4(16)
Cl Ir C29 C24 86.4(10)
N1 Ir C29 C28 -178.7(13)
C3 Ir C29 C28 14.8(14)
C2 Ir C29 C28 56.1(13)
C1 Ir C29 C28 87.1(13)
C4 Ir C29 C28 1.8(17)
C5 Ir C29 C28 72(2)
Cl Ir C29 C28 -92.9(12)
C26 C27 C30 F3 -1(3)
C28 C27 C30 F3 179.5(18)
C26 C27 C30 F1 -133.2(18)
C28 C27 C30 F1 47(2)
C26 C27 C30 F2 116.4(18)
C28 C27 C30 F2 -63(2)
